data_7056086
loop_
_publ_author_name
'Massoud, Salah S.'
'Williams, Gabrielle F.'
'Louka, Febee R.'
'Henary, Maher M.'
'Herchel, Radovan'
'Travnicek, Zdenek'
'Fischer, Roland'
'Mautner, Franz Andreas'

_publ_section_title
;
 Croconato-bridged copper(II) complexes. Synthesis, structure and magnetic
 characterization
;
_journal_name_full 'New J. Chem.'
_journal_paper_doi 10.1039/C6NJ03943J
_journal_year 2017
_chemical_formula_moiety 'C45 H44 Cu2 N8 O5, 2(Cl O4), 2(H2 O)'
_chemical_formula_sum 'C45 H48 Cl2 Cu2 N8 O15'
_chemical_formula_weight 1138.91
_chemical_name_common '[Cu2(C5O5)(pmap)2](ClO4)2.2H2O'
_space_group_crystal_system monoclinic
_space_group_IT_number 4
_space_group_name_Hall 'P 2yb'
_space_group_name_H-M_alt 'P 1 21 1'
_symmetry_space_group_name_Hall 'P 2yb'
_symmetry_space_group_name_H-M 'P 1 21 1'
_atom_sites_solution_hydrogens mixed
_audit_creation_method SHELXL-2016/6
_audit_update_record
;
2017-03-30 deposited with the CCDC.
2017-04-04 downloaded from the CCDC.
;
_cell_angle_alpha 90
_cell_angle_beta 110.511(4)
_cell_angle_gamma 90
_cell_formula_units_Z 4
_cell_length_a 15.6600(12)
_cell_length_b 16.0434(13)
_cell_length_c 20.4427(18)
_cell_measurement_reflns_used 4000
_cell_measurement_temperature 100(2)
_cell_measurement_theta_max 25.00
_cell_measurement_theta_min 2.50
_cell_volume 4810.4(7)
_computing_cell_refinement 'Bruker SMART'
_computing_data_collection 'Bruker APEX2'
_computing_data_reduction 'Bruker SAINT'
_computing_molecular_graphics 'Bruker SHELXTL'
_computing_publication_material 'Bruker SHELXTL'
_computing_structure_refinement 'SHELXL-2016/6 (Sheldrick, 2016)'
_computing_structure_solution 'SHELXT 2014/4 (Sheldrick, 2014)'
_diffrn_ambient_temperature 100(2)
_diffrn_measured_fraction_theta_full 0.999
_diffrn_measured_fraction_theta_max 0.999
_diffrn_measurement_device_type 'Bruker APEX-II CCD'
_diffrn_measurement_method \w-scans
_diffrn_radiation_type MoK\a
_diffrn_radiation_wavelength 0.71073
_diffrn_reflns_av_R_equivalents 0.0631
_diffrn_reflns_av_unetI/netI 0.0692
_diffrn_reflns_Laue_measured_fraction_full 0.999
_diffrn_reflns_Laue_measured_fraction_max 0.999
_diffrn_reflns_limit_h_max 18
_diffrn_reflns_limit_h_min -18
_diffrn_reflns_limit_k_max 19
_diffrn_reflns_limit_k_min -19
_diffrn_reflns_limit_l_max 24
_diffrn_reflns_limit_l_min -24
_diffrn_reflns_number 82504
_diffrn_reflns_point_group_measured_fraction_full 0.999
_diffrn_reflns_point_group_measured_fraction_max 0.999
_diffrn_reflns_theta_full 25.242
_diffrn_reflns_theta_max 25.500
_diffrn_reflns_theta_min 1.388
_exptl_absorpt_coefficient_mu 1.073
_exptl_absorpt_correction_T_max 0.9384
_exptl_absorpt_correction_T_min 0.7117
_exptl_absorpt_correction_type multi-scan
_exptl_absorpt_process_details SADABS
_exptl_crystal_colour green
_exptl_crystal_density_diffrn 1.573
_exptl_crystal_description prism
_exptl_crystal_F_000 2344
_exptl_crystal_size_max 0.340
_exptl_crystal_size_mid 0.270
_exptl_crystal_size_min 0.060
_exptl_transmission_factor_max 0.938
_exptl_transmission_factor_min 0.712
_refine_diff_density_max 1.007
_refine_diff_density_min -0.778
_refine_diff_density_rms 0.108
_refine_ls_abs_structure_details
;
 Refined as an inversion twin.
;
_refine_ls_abs_structure_Flack 0.39(2)
_refine_ls_extinction_method none
_refine_ls_goodness_of_fit_ref 1.076
_refine_ls_hydrogen_treatment constr
_refine_ls_matrix_type full
_refine_ls_number_parameters 1493
_refine_ls_number_reflns 17785
_refine_ls_number_restraints 297
_refine_ls_restrained_S_all 1.081
_refine_ls_R_factor_all 0.1052
_refine_ls_R_factor_gt 0.0704
_refine_ls_shift/su_max 0.003
_refine_ls_shift/su_mean 0.000
_refine_ls_structure_factor_coef Fsqd
_refine_ls_weighting_details 'w=1/[\s^2^(Fo^2^)+(0.0624P)^2^+22.9440P] where P=(Fo^2^+2Fc^2^)/3'
_refine_ls_weighting_scheme calc
_refine_ls_wR_factor_gt 0.1575
_refine_ls_wR_factor_ref 0.1762
_reflns_Friedel_coverage 0.927
_reflns_Friedel_fraction_full 1.000
_reflns_Friedel_fraction_max 1.000
_reflns_number_gt 13819
_reflns_number_total 17785
_reflns_threshold_expression 'I > 2\s(I)'
_cod_data_source_file c6nj03943j2.cif
_cod_data_source_block rf1150s
_cod_database_code 7056086
_shelx_shelxl_version_number 2016/6
_shelx_space_group_comment
;
The symmetry employed for this shelxl refinement is uniquely defined
by the following loop, which should always be used as a source of
symmetry information in preference to the above space-group names.
They are only intended as comments.
;
_shelx_estimated_absorpt_t_min 0.712
_shelx_estimated_absorpt_t_max 0.938

loop_
_space_group_symop_operation_xyz
'x, y, z'
'-x, y+1/2, -z'

loop_
_atom_site_label
_atom_site_type_symbol
_atom_site_fract_x
_atom_site_fract_y
_atom_site_fract_z
_atom_site_U_iso_or_equiv
_atom_site_adp_type
_atom_site_occupancy
_atom_site_site_symmetry_order
_atom_site_calc_flag
_atom_site_refinement_flags_posn
_atom_site_refinement_flags_adp
_atom_site_refinement_flags_occupancy
_atom_site_disorder_assembly
_atom_site_disorder_group
Cu1 Cu 0.05805(8) 0.41219(8) 0.42597(7) 0.0216(3) Uani 1 1 d . . . . .
Cl1 Cl 0.6738(2) 0.7597(2) 0.2872(2) 0.0541(9) Uani 1 1 d . . . . .
N1 N -0.0479(9) 0.3732(9) 0.3385(6) 0.063(4) Uani 1 1 d . . . . .
O1 O 0.1637(5) 0.4688(5) 0.4991(4) 0.0265(17) Uani 1 1 d . . . . .
C1 C 0.2038(7) 0.5291(6) 0.4828(5) 0.018(2) Uani 1 1 d . . . . .
Cu2 Cu 0.40338(8) 0.75975(8) 0.44233(7) 0.0217(3) Uani 1 1 d . . . . .
Cl2 Cl 0.0547(3) 0.5665(2) 0.70872(18) 0.0517(9) Uani 1 1 d . . . . .
N2 N -0.0230(6) 0.5062(6) 0.4252(5) 0.033(2) Uani 1 1 d . . . . .
O2 O 0.3150(6) 0.5678(6) 0.5945(4) 0.042(2) Uani 1 1 d . . . . .
C2 C 0.2790(7) 0.5779(7) 0.5305(6) 0.022(2) Uani 1 1 d . . . . .
Cu3 Cu 0.50179(9) 0.51124(9) -0.09593(7) 0.0314(3) Uani 1 1 d . . . . .
N3 N 0.0180(7) 0.3402(6) 0.5044(6) 0.032(2) Uani 1 1 d . . . . .
O3 O 0.3693(5) 0.6884(4) 0.5098(4) 0.0241(17) Uani 1 1 d . . . . .
C3 C 0.3056(7) 0.6372(6) 0.4875(6) 0.020(2) Uani 1 1 d . . . . .
Cu4 Cu 0.90449(9) 0.20617(9) -0.08046(8) 0.0313(3) Uani 1 1 d . . . . .
N4 N 0.1411(6) 0.3242(6) 0.4151(6) 0.031(2) Uani 1 1 d . . . . .
O4 O 0.2518(5) 0.6727(5) 0.3648(4) 0.0301(18) Uani 1 1 d . . . . .
C4 C 0.2458(7) 0.6286(6) 0.4140(6) 0.020(2) Uani 1 1 d . . . . .
N5 N 0.4227(7) 0.8286(6) 0.3636(5) 0.033(2) Uani 1 1 d . . . . .
O5 O 0.1248(6) 0.5301(5) 0.3575(4) 0.036(2) Uani 1 1 d . . . . .
C5 C 0.1841(7) 0.5595(6) 0.4106(6) 0.019(2) Uani 1 1 d . . . . .
O6 O 0.6224(5) 0.4648(5) -0.0304(4) 0.0294(18) Uani 1 1 d . . . . .
C6 C -0.0859(10) 0.4668(12) 0.3057(9) 0.076(6) Uani 1 1 d . . . . .
H6A H -0.044727 0.490799 0.283295 0.092 Uiso 1 1 calc R U . . .
H6B H -0.147440 0.461387 0.269680 0.092 Uiso 1 1 calc R U . . .
N6 N 0.3079(6) 0.8459(6) 0.4387(5) 0.027(2) Uani 1 1 d . . . . .
O7 O 0.7889(5) 0.3887(5) 0.0658(4) 0.035(2) Uani 1 1 d . . . . .
C7 C -0.0897(9) 0.5229(9) 0.3629(8) 0.053(4) Uani 1 1 d . . . . .
N7 N 0.4754(6) 0.6641(6) 0.4246(5) 0.024(2) Uani 1 1 d . . . . .
O8 O 0.8634(5) 0.2800(5) -0.0169(4) 0.0318(19) Uani 1 1 d . . . . .
C8 C -0.1563(12) 0.5804(11) 0.3570(11) 0.091(7) Uani 1 1 d . . . . .
H8 H -0.202805 0.589701 0.313004 0.109 Uiso 1 1 calc R U . . .
N8 N 0.5120(6) 0.8206(6) 0.5314(5) 0.026(2) Uani 1 1 d . . . . .
C9 C -0.1564(11) 0.6240(11) 0.4133(10) 0.069(5) Uani 1 1 d . . . . .
H9 H -0.201837 0.665049 0.409050 0.083 Uiso 1 1 calc R U . . .
O9 O 0.7505(6) 0.2939(5) -0.1635(4) 0.037(2) Uani 1 1 d . . . . .
C10 C -0.0889(11) 0.6082(8) 0.4782(9) 0.052(4) Uani 1 1 d . . . . .
H10 H -0.087895 0.638187 0.518478 0.062 Uiso 1 1 calc R U . . .
O10 O 0.5884(6) 0.3976(6) -0.1691(5) 0.049(3) Uani 1 1 d . . . . .
N11 N 0.5001(8) 0.6124(6) -0.0229(5) 0.037(2) Uani 1 1 d . . . . .
O11 O 0.7482(8) 0.7667(10) 0.2661(8) 0.097(5) Uani 1 1 d . . . . .
C11 C -0.0228(9) 0.5476(7) 0.4829(8) 0.038(3) Uani 1 1 d . . . . .
H11 H 0.022512 0.535508 0.526836 0.046 Uiso 1 1 calc R U . . .
C12 C -0.1251(11) 0.3363(11) 0.3594(11) 0.076(6) Uani 1 1 d . . . . .
H12A H -0.148340 0.378919 0.383964 0.091 Uiso 1 1 calc R U . . .
H12B H -0.176005 0.318568 0.317165 0.091 Uiso 1 1 calc R U . . .
O12 O 0.5928(6) 0.7967(7) 0.2388(6) 0.060(3) Uani 1 1 d . . . . .
C14 C -0.0506(9) 0.2863(9) 0.4825(8) 0.046(4) Uani 1 1 d . . . . .
N14 N 0.8027(6) 0.1263(6) -0.0904(5) 0.029(2) Uani 1 1 d . . . . .
C13 C -0.0907(12) 0.2660(11) 0.4044(9) 0.073(5) Uani 1 1 d . . . . .
H13A H -0.042975 0.238549 0.390604 0.088 Uiso 1 1 calc R U . . .
H13B H -0.140911 0.225395 0.396830 0.088 Uiso 1 1 calc R U . . .
O13 O 0.6550(10) 0.6703(9) 0.2748(8) 0.102(5) Uani 1 1 d . . . . .
N13 N 0.9218(8) 0.1371(8) -0.1601(6) 0.050(3) Uani 1 1 d . . . . .
C15 C -0.0800(10) 0.2425(8) 0.5298(9) 0.050(4) Uani 1 1 d . . . . .
H15 H -0.131079 0.206334 0.513103 0.060 Uiso 1 1 calc R U . . .
O15 O 0.0184(15) 0.5815(11) 0.6384(8) 0.149(9) Uani 1 1 d . . . . .
N15 N 0.9828(7) 0.3013(7) -0.0926(6) 0.043(3) Uani 1 1 d . . . . .
O16 O 0.0987(15) 0.6291(13) 0.7507(11) 0.177(10) Uani 1 1 d . . . . .
N16 N 1.0067(7) 0.1408(7) 0.0083(6) 0.043(3) Uani 1 1 d . . . . .
C16 C -0.0352(12) 0.2518(10) 0.6001(10) 0.065(5) Uani 1 1 d . . . . .
H16 H -0.053353 0.220367 0.632411 0.078 Uiso 1 1 calc R U . . .
C17 C 0.0368(11) 0.3073(9) 0.6236(9) 0.054(4) Uani 1 1 d . . . . .
H17 H 0.069261 0.314847 0.672079 0.065 Uiso 1 1 calc R U . . .
O17 O 0.0990(11) 0.4925(10) 0.7246(10) 0.119(6) Uani 1 1 d . . . . .
C19 C -0.0340(16) 0.3318(16) 0.2850(12) 0.103(8) Uani 1 1 d . . . . .
H19A H -0.074979 0.354574 0.239950 0.124 Uiso 1 1 calc R U . . .
H19B H -0.048913 0.272089 0.287006 0.124 Uiso 1 1 calc R U . . .
C18 C 0.0599(9) 0.3519(7) 0.5737(7) 0.038(3) Uani 1 1 d . . . . .
H18 H 0.107211 0.392147 0.589157 0.045 Uiso 1 1 calc R U . . .
O18 O -0.0297(13) 0.560(2) 0.7172(11) 0.231(16) Uani 1 1 d . . . . .
C20 C 0.0612(11) 0.3400(12) 0.2891(10) 0.085(7) Uani 1 1 d . . . . .
H20A H 0.076850 0.399999 0.291690 0.102 Uiso 1 1 calc R U . . .
H20B H 0.066409 0.317701 0.245556 0.102 Uiso 1 1 calc R U . . .
C21 C 0.1306(9) 0.2956(10) 0.3512(9) 0.055(4) Uani 1 1 d . . . . .
C22 C 0.1840(12) 0.2281(11) 0.3436(11) 0.080(6) Uani 1 1 d . . . . .
H22 H 0.177730 0.207069 0.298654 0.096 Uiso 1 1 calc R U . . .
C24 C 0.2586(10) 0.2236(9) 0.4670(10) 0.052(4) Uani 1 1 d . . . . .
H24 H 0.303947 0.201650 0.507565 0.062 Uiso 1 1 calc R U . . .
O24 O 0.4373(15) 0.7965(10) 0.7606(10) 0.143(8) Uani 1 1 d . . . . .
C23 C 0.2462(10) 0.1931(10) 0.4038(12) 0.070(6) Uani 1 1 d . . . . .
H23 H 0.280827 0.146059 0.399680 0.084 Uiso 1 1 calc R U . . .
O23 O 0.4723(14) 0.9266(11) 0.7616(8) 0.126(6) Uani 1 1 d . . . . .
C25 C 0.2025(9) 0.2888(8) 0.4710(9) 0.045(4) Uani 1 1 d . . . . .
H25 H 0.208026 0.309268 0.515921 0.054 Uiso 1 1 calc R U . . .
C26 C 0.3244(12) 0.8662(10) 0.3267(8) 0.063(4) Uani 1 1 d . U . . .
H26A H 0.329634 0.917549 0.301421 0.076 Uiso 1 1 calc R U . . .
H26B H 0.287173 0.825782 0.291724 0.076 Uiso 1 1 calc R U . . .
C29 C 0.1755(10) 0.9665(9) 0.4214(9) 0.057(4) Uani 1 1 d . . . . .
H29 H 0.128982 1.006912 0.414988 0.068 Uiso 1 1 calc R U . . .
C28 C 0.2102(11) 0.9486(9) 0.3670(8) 0.054(4) Uani 1 1 d . . . . .
H28 H 0.188890 0.978462 0.324192 0.065 Uiso 1 1 calc R U . . .
C27 C 0.2748(9) 0.8874(7) 0.3778(7) 0.037(3) Uani 1 1 d . . . . .
C30 C 0.2113(9) 0.9235(9) 0.4835(8) 0.048(4) Uani 1 1 d . . . . .
H30 H 0.190793 0.935434 0.521067 0.057 Uiso 1 1 calc R U . . .
C32 C 0.4498(10) 0.7879(10) 0.3128(8) 0.050(4) Uani 1 1 d . . . . .
H32A H 0.517124 0.789307 0.327918 0.060 Uiso 1 1 calc R U . . .
H32B H 0.425208 0.819054 0.268314 0.060 Uiso 1 1 calc R U . . .
C31 C 0.2767(8) 0.8636(8) 0.4911(7) 0.034(3) Uani 1 1 d . . . . .
H31 H 0.300377 0.833898 0.533865 0.041 Uiso 1 1 calc R U . . .
C36 C 0.5721(10) 0.5290(8) 0.3990(8) 0.043(3) Uani 1 1 d . . . . .
H36 H 0.605010 0.482927 0.390726 0.052 Uiso 1 1 calc R U . . .
C35 C 0.5228(9) 0.5799(10) 0.3462(7) 0.044(3) Uani 1 1 d . . . . .
H35 H 0.520045 0.568898 0.299859 0.053 Uiso 1 1 calc R U . . .
C34 C 0.4754(8) 0.6491(9) 0.3597(6) 0.037(3) Uani 1 1 d . . . . .
C33 C 0.4203(9) 0.7038(11) 0.3008(7) 0.054(4) Uani 1 1 d . . . . .
H33A H 0.426257 0.684093 0.256692 0.064 Uiso 1 1 calc R U . . .
H33B H 0.355145 0.700317 0.295728 0.064 Uiso 1 1 calc R U . . .
C37 C 0.5726(9) 0.5468(7) 0.4651(8) 0.039(3) Uani 1 1 d . . . . .
H37 H 0.606122 0.512456 0.503254 0.047 Uiso 1 1 calc R U . . .
C39 C 0.4833(11) 0.9033(9) 0.3970(8) 0.057(4) Uani 1 1 d . . . . .
H39A H 0.492947 0.936392 0.359368 0.068 Uiso 1 1 calc R U . . .
H39B H 0.449662 0.938953 0.419307 0.068 Uiso 1 1 calc R U . . .
C38 C 0.5247(8) 0.6143(7) 0.4761(6) 0.029(3) Uani 1 1 d . . . . .
H38 H 0.527018 0.625691 0.522263 0.035 Uiso 1 1 calc R U . . .
C40 C 0.5707(10) 0.8845(10) 0.4482(7) 0.052(4) Uani 1 1 d . . . . .
H40A H 0.612848 0.930763 0.448866 0.062 Uiso 1 1 calc R U . . .
H40B H 0.594617 0.833693 0.433036 0.062 Uiso 1 1 calc R U . . .
C41 C 0.5726(8) 0.8708(7) 0.5217(6) 0.030(3) Uani 1 1 d . . . . .
C42 C 0.6410(8) 0.9078(8) 0.5778(7) 0.036(3) Uani 1 1 d . . . . .
H42 H 0.685209 0.942512 0.569357 0.043 Uiso 1 1 calc R U . . .
C43 C 0.6444(9) 0.8941(8) 0.6452(7) 0.041(3) Uani 1 1 d . . . . .
H43 H 0.690673 0.919100 0.683614 0.049 Uiso 1 1 calc R U . . .
C44 C 0.5793(8) 0.8434(8) 0.6558(6) 0.036(3) Uani 1 1 d . . . . .
H44 H 0.578905 0.833174 0.701420 0.043 Uiso 1 1 calc R U . . .
C45 C 0.5150(8) 0.8081(7) 0.5981(6) 0.028(3) Uani 1 1 d . . . . .
H45 H 0.470174 0.773052 0.605219 0.033 Uiso 1 1 calc R U . . .
C46 C 0.6720(7) 0.4135(7) -0.0485(6) 0.024(2) Uani 1 1 d . . . . .
C47 C 0.7553(7) 0.3764(8) 0.0011(6) 0.028(3) Uani 1 1 d . . . . .
C48 C 0.7929(7) 0.3245(6) -0.0399(7) 0.028(3) Uani 1 1 d . . . . .
C49 C 0.7340(7) 0.3282(7) -0.1153(6) 0.025(2) Uani 1 1 d . . . . .
C50 C 0.6552(7) 0.3829(7) -0.1184(6) 0.023(2) Uani 1 1 d . . . . .
C57 C 0.3244(11) 0.6003(11) -0.1406(9) 0.071(5) Uani 1 1 d . U . . .
H57A H 0.269775 0.617428 -0.180303 0.085 Uiso 1 1 calc R U . A 1
H57B H 0.302159 0.579781 -0.103732 0.085 Uiso 1 1 calc R U . A 1
C58 C 0.3732(12) 0.6726(10) -0.1147(8) 0.062(4) Uani 1 1 d . U . . .
H58A H 0.328813 0.718368 -0.120074 0.074 Uiso 1 1 calc R U . . .
H58B H 0.409021 0.686328 -0.144712 0.074 Uiso 1 1 calc R U . . .
C59 C 0.4382(9) 0.6724(7) -0.0391(7) 0.034(3) Uani 1 1 d . U . . .
C60 C 0.4289(10) 0.7286(8) 0.0090(9) 0.047(4) Uani 1 1 d . . . . .
H60 H 0.382066 0.769467 -0.005333 0.056 Uiso 1 1 calc R U . . .
C61 C 0.4857(9) 0.7263(9) 0.0765(8) 0.050(4) Uani 1 1 d . . . . .
H61 H 0.479432 0.764957 0.109742 0.060 Uiso 1 1 calc R U . . .
C62 C 0.5531(10) 0.6660(11) 0.0956(7) 0.057(4) Uani 1 1 d . . . . .
H62 H 0.594361 0.662485 0.142371 0.068 Uiso 1 1 calc R U . . .
C63 C 0.5593(9) 0.6105(9) 0.0450(7) 0.046(4) Uani 1 1 d . . . . .
H63 H 0.606375 0.569808 0.058010 0.055 Uiso 1 1 calc R U . . .
C72 C 0.8169(11) 0.1098(9) -0.2036(8) 0.054(4) Uani 1 1 d . . . . .
H72A H 0.785053 0.155853 -0.234913 0.065 Uiso 1 1 calc R U . . .
H72B H 0.816538 0.060485 -0.232774 0.065 Uiso 1 1 calc R U . . .
C73 C 0.7677(9) 0.0895(8) -0.1537(7) 0.038(3) Uani 1 1 d . . . . .
C74 C 0.6923(11) 0.0426(10) -0.1720(9) 0.058(4) Uani 1 1 d . . . . .
H74 H 0.668318 0.019865 -0.217784 0.070 Uiso 1 1 calc R U . . .
C75 C 0.6492(10) 0.0271(9) -0.1247(9) 0.060(4) Uani 1 1 d . . . . .
H75 H 0.596720 -0.007468 -0.136875 0.072 Uiso 1 1 calc R U . . .
C76 C 0.6845(10) 0.0632(10) -0.0590(9) 0.060(5) Uani 1 1 d . . . . .
H76 H 0.656140 0.054855 -0.025352 0.072 Uiso 1 1 calc R U . . .
C77 C 0.7635(8) 0.1125(8) -0.0435(7) 0.037(3) Uani 1 1 d . . . . .
H77 H 0.789318 0.136419 0.001704 0.044 Uiso 1 1 calc R U . . .
C78 C 0.9551(11) 0.1841(11) -0.2088(9) 0.065(5) Uani 1 1 d . . . . .
H78A H 1.022535 0.182288 -0.191053 0.078 Uiso 1 1 calc R U . . .
H78B H 0.933244 0.155970 -0.254778 0.078 Uiso 1 1 calc R U . . .
C79 C 0.9259(12) 0.2709(13) -0.2183(10) 0.078(6) Uani 1 1 d . . . . .
H79A H 0.861417 0.275198 -0.221707 0.093 Uiso 1 1 calc R U . . .
H79B H 0.930991 0.292868 -0.262017 0.093 Uiso 1 1 calc R U . . .
C80 C 0.9850(11) 0.3206(12) -0.1574(9) 0.062(5) Uani 1 1 d . . . . .
C81 C 1.0345(13) 0.3876(12) -0.1647(12) 0.077(6) Uani 1 1 d . . . . .
H81 H 1.034827 0.401668 -0.209754 0.092 Uiso 1 1 calc R U . . .
C82 C 1.0825(12) 0.4335(11) -0.1100(12) 0.073(6) Uani 1 1 d . . . . .
H82 H 1.116006 0.480265 -0.116386 0.088 Uiso 1 1 calc R U . . .
C83 C 1.0838(11) 0.4134(11) -0.0436(10) 0.069(5) Uani 1 1 d . . . . .
H83 H 1.118129 0.445133 -0.003799 0.083 Uiso 1 1 calc R U . . .
C84 C 1.0324(10) 0.3442(10) -0.0378(9) 0.057(4) Uani 1 1 d . . . . .
H84 H 1.033438 0.327864 0.007140 0.068 Uiso 1 1 calc R U . . .
C85 C 0.9745(12) 0.0610(11) -0.1340(9) 0.066(5) Uani 1 1 d . . . . .
H85A H 0.983123 0.030422 -0.173318 0.079 Uiso 1 1 calc R U . . .
H85B H 0.940878 0.024319 -0.112446 0.079 Uiso 1 1 calc R U . . .
C86 C 1.0643(11) 0.0828(14) -0.0817(10) 0.076(6) Uani 1 1 d . . . . .
H86A H 1.082932 0.138339 -0.093029 0.092 Uiso 1 1 calc R U . . .
H86B H 1.110179 0.041756 -0.084385 0.092 Uiso 1 1 calc R U . . .
C87 C 1.0627(10) 0.0842(10) -0.0024(10) 0.064(5) Uani 1 1 d . . . . .
C88 C 1.1174(14) 0.0373(12) 0.0508(11) 0.089(7) Uani 1 1 d . . . . .
H88 H 1.156831 -0.002892 0.042360 0.106 Uiso 1 1 calc R U . . .
C90 C 1.0589(10) 0.1047(9) 0.1301(9) 0.056(4) Uani 1 1 d . . . . .
H90 H 1.056059 0.112078 0.175381 0.067 Uiso 1 1 calc R U . . .
C91 C 1.0044(8) 0.1519(8) 0.0722(7) 0.039(3) Uani 1 1 d . . . . .
H91 H 0.964646 0.192955 0.079119 0.047 Uiso 1 1 calc R U . . .
C89 C 1.1160(12) 0.0479(12) 0.1172(12) 0.085(7) Uani 1 1 d . . . . .
H89 H 1.155190 0.015381 0.154435 0.102 Uiso 1 1 calc R U . . .
O14 O 0.6883(9) 0.7778(14) 0.3520(8) 0.136(7) Uani 1 1 d . U . . .
Cl4A Cl 0.4075(7) 0.8963(8) 0.7732(6) 0.070(4) Uani 0.50(2) 1 d . . P B 1
Cl3A Cl 0.1627(10) 0.3449(7) 0.1612(6) 0.147(8) Uani 0.574(16) 1 d D . P C 1
O25A O 0.3334(17) 0.928(2) 0.7119(14) 0.087(10) Uani 0.50(2) 1 d . . P B 1
O22A O 0.2095(17) 0.3527(16) 0.1143(11) 0.148(14) Uani 0.574(16) 1 d D U P C 1
O21A O 0.1841(15) 0.2666(8) 0.1953(10) 0.097(8) Uani 0.574(16) 1 d D U P C 1
O20A O 0.0680(11) 0.3508(15) 0.1263(11) 0.138(12) Uani 0.574(16) 1 d D U P C 1
O19A O 0.1891(14) 0.4088(9) 0.2122(8) 0.087(8) Uani 0.574(16) 1 d D U P C 1
N9A N 0.3656(14) 0.5222(14) -0.1663(11) 0.033(5) Uani 0.578(19) 1 d D U P D 1
O26A O 0.404(2) 0.919(3) 0.8353(15) 0.16(2) Uani 0.50(2) 1 d . . P B 1
C51A C 0.3253(19) 0.4342(17) -0.1583(18) 0.051(6) Uani 0.578(19) 1 d D U P D 1
H51A H 0.257969 0.438129 -0.176011 0.062 Uiso 0.578(19) 1 calc R U P D 1
H51B H 0.342626 0.393666 -0.187923 0.062 Uiso 0.578(19) 1 calc R U P D 1
C52A C 0.3572(18) 0.4006(18) -0.0830(16) 0.044(7) Uani 0.578(19) 1 d . U P D 1
C53A C 0.301(2) 0.349(2) -0.062(2) 0.051(8) Uani 0.578(19) 1 d . U P D 1
H53A H 0.243629 0.329474 -0.091418 0.061 Uiso 0.578(19) 1 calc R U P D 1
C54A C 0.342(2) 0.3278(19) 0.0124(19) 0.062(8) Uani 0.578(19) 1 d . U P D 1
H54A H 0.309614 0.293547 0.033742 0.074 Uiso 0.578(19) 1 calc R U P D 1
C55A C 0.4263(18) 0.3573(15) 0.0508(15) 0.042(6) Uani 0.578(19) 1 d . U P D 1
H55A H 0.451785 0.341371 0.098514 0.050 Uiso 0.578(19) 1 calc R U P D 1
C56A C 0.4773(19) 0.4094(19) 0.0241(15) 0.038(7) Uani 0.578(19) 1 d . U P D 1
H56A H 0.535301 0.429798 0.052691 0.045 Uiso 0.578(19) 1 calc R U P D 1
N10A N 0.4407(14) 0.4297(13) -0.0442(14) 0.022(5) Uani 0.578(19) 1 d . U P D 1
C64A C 0.349(2) 0.5390(17) -0.2363(13) 0.049(7) Uani 0.578(19) 1 d . . P D 1
H64A H 0.340941 0.599665 -0.245104 0.059 Uiso 0.578(19) 1 calc R U P D 1
H64B H 0.292811 0.510286 -0.265846 0.059 Uiso 0.578(19) 1 calc R U P D 1
C65A C 0.4275(17) 0.5091(16) -0.2531(12) 0.042(6) Uani 0.578(19) 1 d . U P D 1
H65A H 0.444075 0.452677 -0.232967 0.050 Uiso 0.578(19) 1 calc R U P D 1
H65B H 0.409341 0.504132 -0.304425 0.050 Uiso 0.578(19) 1 calc R U P D 1
C66A C 0.507(2) 0.5623(16) -0.2275(14) 0.030(5) Uani 0.578(19) 1 d . U P D 1
C67A C 0.542(2) 0.6052(16) -0.2709(14) 0.048(7) Uani 0.578(19) 1 d . U P D 1
H67A H 0.513339 0.603420 -0.320298 0.058 Uiso 0.578(19) 1 calc R U P D 1
C68A C 0.626(2) 0.655(2) -0.2361(17) 0.052(8) Uani 0.578(19) 1 d . U P D 1
H68A H 0.655476 0.681160 -0.264054 0.063 Uiso 0.578(19) 1 calc R U P D 1
C69A C 0.663(3) 0.663(2) -0.164(2) 0.077(10) Uani 0.578(19) 1 d . U P D 1
H69A H 0.711955 0.699340 -0.141757 0.092 Uiso 0.578(19) 1 calc R U P D 1
C70A C 0.622(3) 0.614(2) -0.129(2) 0.057(9) Uani 0.578(19) 1 d . U P D 1
H70A H 0.649097 0.613248 -0.079187 0.068 Uiso 0.578(19) 1 calc R U P D 1
N12A N 0.5467(16) 0.5688(13) -0.1569(11) 0.024(6) Uani 0.578(19) 1 d . U P D 1
Cl4B Cl 0.3887(7) 0.8625(9) 0.7409(7) 0.060(4) Uani 0.50(2) 1 d . U P B 2
Cl3B Cl 0.1892(9) 0.3451(11) 0.1458(7) 0.104(7) Uani 0.426(16) 1 d D . P C 2
O25B O 0.3396(14) 0.8702(16) 0.6676(10) 0.062(7) Uani 0.50(2) 1 d . . P B 2
O22B O 0.146(2) 0.4159(16) 0.1089(18) 0.159(11) Uani 0.426(16) 1 d D U P C 2
O21B O 0.157(3) 0.329(3) 0.2010(15) 0.159(11) Uani 0.426(16) 1 d D U P C 2
O20B O 0.2846(11) 0.356(2) 0.1729(19) 0.159(11) Uani 0.426(16) 1 d D U P C 2
O19B O 0.170(2) 0.2754(17) 0.1005(16) 0.159(11) Uani 0.426(16) 1 d D U P C 2
N9B N 0.389(2) 0.551(2) -0.1741(17) 0.038(8) Uani 0.422(19) 1 d D U P D 2
O26B O 0.3385(18) 0.851(2) 0.7792(14) 0.094(11) Uani 0.50(2) 1 d . . P B 2
C51B C 0.326(3) 0.467(3) -0.186(2) 0.051(6) Uani 0.422(19) 1 d D U P D 2
H51C H 0.260334 0.482292 -0.203958 0.062 Uiso 0.422(19) 1 calc R U P D 2
H51D H 0.337471 0.430398 -0.221289 0.062 Uiso 0.422(19) 1 calc R U P D 2
C52B C 0.351(2) 0.418(2) -0.112(2) 0.032(8) Uani 0.422(19) 1 d . U P D 2
C53B C 0.288(3) 0.362(3) -0.103(3) 0.065(12) Uani 0.422(19) 1 d . U P D 2
H53B H 0.232745 0.346538 -0.139214 0.078 Uiso 0.422(19) 1 calc R U P D 2
C54B C 0.317(3) 0.330(3) -0.034(3) 0.049(12) Uani 0.422(19) 1 d . U P D 2
H54B H 0.275174 0.296118 -0.022851 0.058 Uiso 0.422(19) 1 calc R U P D 2
C55B C 0.393(3) 0.342(3) 0.013(2) 0.054(10) Uani 0.422(19) 1 d . U P D 2
H55B H 0.407419 0.315464 0.057208 0.065 Uiso 0.422(19) 1 calc R U P D 2
C56B C 0.458(2) 0.399(2) -0.001(2) 0.027(8) Uani 0.422(19) 1 d . U P D 2
H56B H 0.516146 0.410730 0.032965 0.032 Uiso 0.422(19) 1 calc R U P D 2
N10B N 0.431(2) 0.4347(19) -0.0684(17) 0.024(8) Uani 0.422(19) 1 d . U P D 2
C64B C 0.389(3) 0.578(3) -0.2400(18) 0.046(9) Uani 0.422(19) 1 d . U P D 2
H64C H 0.392079 0.639186 -0.240517 0.055 Uiso 0.422(19) 1 calc R U P D 2
H64D H 0.331230 0.560305 -0.276608 0.055 Uiso 0.422(19) 1 calc R U P D 2
C65B C 0.468(3) 0.542(2) -0.257(2) 0.039(8) Uani 0.422(19) 1 d . U P D 2
H65C H 0.473724 0.481208 -0.248045 0.047 Uiso 0.422(19) 1 calc R U P D 2
H65D H 0.459882 0.551704 -0.306815 0.047 Uiso 0.422(19) 1 calc R U P D 2
C66B C 0.548(3) 0.584(2) -0.2130(17) 0.032(8) Uani 0.422(19) 1 d . U P D 2
C67B C 0.603(3) 0.625(3) -0.254(2) 0.051(11) Uani 0.422(19) 1 d . U P D 2
H67B H 0.587191 0.623374 -0.303493 0.061 Uiso 0.422(19) 1 calc R U P D 2
C68B C 0.684(4) 0.667(3) -0.203(3) 0.086(15) Uani 0.422(19) 1 d . U P D 2
H68B H 0.721883 0.698064 -0.221984 0.104 Uiso 0.422(19) 1 calc R U P D 2
C69B C 0.710(3) 0.664(2) -0.131(2) 0.047(9) Uani 0.422(19) 1 d . U P D 2
H69B H 0.764507 0.690658 -0.101830 0.057 Uiso 0.422(19) 1 calc R U P D 2
C70B C 0.655(3) 0.623(3) -0.104(3) 0.052(12) Uani 0.422(19) 1 d . U P D 2
H70B H 0.670570 0.622472 -0.054720 0.063 Uiso 0.422(19) 1 calc R U P D 2
N12B N 0.576(3) 0.581(2) -0.1460(19) 0.030(9) Uani 0.422(19) 1 d . U P D 2
O30 O 0.7409(8) 0.5024(8) 0.1502(5) 0.069(3) Uani 1 1 d . . . . .
H92 H 0.758080 0.470819 0.125901 0.104 Uiso 1 1 d . U . . .
H93 H 0.695590 0.479069 0.156830 0.104 Uiso 1 1 d . U . . .
O31 O 0.1706(8) 0.7121(8) -0.1151(6) 0.076(3) Uani 1 1 d . . . . .
H94 H 0.142140 0.754600 -0.109810 0.114 Uiso 1 1 d . U . . .
H95 H 0.140540 0.692700 -0.154840 0.114 Uiso 1 1 d . U . . .
O32 O 0.8168(9) 0.6659(9) 0.1765(8) 0.098(5) Uani 1 1 d . . . . .
H96 H 0.801510 0.617381 0.160521 0.147 Uiso 1 1 d . U . . .
H97 H 0.791590 0.678110 0.205160 0.147 Uiso 1 1 d . U . . .
O33 O 0.3127(13) 0.7476(11) 0.6296(9) 0.124(6) Uani 1 1 d . . . . .
H98 H 0.361421 0.752370 0.665931 0.186 Uiso 1 1 d . U . . .
H99 H 0.321401 0.714100 0.601081 0.186 Uiso 1 1 d . U . . .

loop_
_atom_site_aniso_label
_atom_site_aniso_U_11
_atom_site_aniso_U_22
_atom_site_aniso_U_33
_atom_site_aniso_U_23
_atom_site_aniso_U_13
_atom_site_aniso_U_12
Cu1 0.0149(6) 0.0157(6) 0.0341(7) -0.0024(6) 0.0083(5) -0.0023(5)
Cl1 0.0427(18) 0.0445(19) 0.087(3) 0.021(2) 0.0370(19) 0.0172(17)
N1 0.064(8) 0.078(9) 0.044(7) -0.026(7) 0.015(6) -0.046(8)
O1 0.024(4) 0.026(4) 0.030(4) 0.004(3) 0.010(3) -0.006(3)
C1 0.015(5) 0.016(5) 0.027(6) -0.003(4) 0.013(4) -0.004(4)
Cu2 0.0198(6) 0.0182(6) 0.0291(7) 0.0014(6) 0.0109(5) -0.0054(5)
Cl2 0.068(2) 0.0355(18) 0.041(2) 0.0074(15) 0.0058(17) 0.0115(17)
N2 0.029(5) 0.014(4) 0.053(6) -0.003(5) 0.012(5) -0.004(4)
O2 0.046(5) 0.047(5) 0.026(5) 0.004(4) 0.003(4) -0.030(4)
C2 0.022(5) 0.018(5) 0.029(7) -0.004(5) 0.014(5) -0.009(4)
Cu3 0.0302(7) 0.0323(8) 0.0287(7) -0.0030(6) 0.0068(6) 0.0134(6)
N3 0.028(5) 0.023(5) 0.048(7) 0.004(5) 0.018(5) -0.008(4)
O3 0.020(4) 0.019(4) 0.032(4) 0.001(3) 0.008(3) -0.008(3)
C3 0.012(5) 0.017(5) 0.033(6) 0.000(5) 0.009(4) -0.003(4)
Cu4 0.0208(7) 0.0335(8) 0.0394(8) -0.0004(7) 0.0104(6) 0.0084(6)
N4 0.022(5) 0.016(5) 0.057(7) -0.008(5) 0.018(5) -0.003(4)
O4 0.030(4) 0.028(4) 0.033(5) 0.003(4) 0.012(4) -0.007(3)
C4 0.018(5) 0.016(5) 0.025(6) -0.002(4) 0.008(4) -0.002(4)
N5 0.033(5) 0.037(6) 0.033(6) 0.004(5) 0.016(5) -0.008(5)
O5 0.035(5) 0.037(5) 0.028(4) -0.002(4) 0.002(4) -0.017(4)
C5 0.016(5) 0.014(5) 0.030(6) -0.005(4) 0.012(5) -0.002(4)
O6 0.031(4) 0.026(4) 0.031(4) -0.006(3) 0.010(3) 0.008(4)
C6 0.034(8) 0.095(14) 0.071(12) -0.009(10) -0.017(8) 0.035(9)
N6 0.023(5) 0.024(5) 0.036(6) 0.002(4) 0.011(4) -0.011(4)
O7 0.030(4) 0.044(5) 0.029(5) -0.002(4) 0.006(4) 0.003(4)
C7 0.034(7) 0.043(8) 0.065(10) -0.019(7) -0.001(7) 0.014(6)
N7 0.022(5) 0.023(5) 0.027(5) 0.005(4) 0.010(4) -0.003(4)
O8 0.028(4) 0.030(5) 0.032(5) -0.003(3) 0.003(3) 0.009(4)
C8 0.063(12) 0.059(11) 0.109(16) -0.020(11) -0.021(11) 0.048(9)
N8 0.023(5) 0.024(5) 0.035(6) -0.001(4) 0.017(4) -0.004(4)
C9 0.051(10) 0.059(11) 0.088(13) -0.007(10) 0.013(9) 0.020(8)
O9 0.042(5) 0.033(5) 0.036(5) -0.007(4) 0.014(4) 0.010(4)
C10 0.071(10) 0.021(7) 0.078(11) -0.010(7) 0.044(9) -0.006(7)
O10 0.043(5) 0.045(6) 0.042(5) -0.014(4) -0.007(4) 0.021(4)
N11 0.047(6) 0.033(6) 0.037(6) 0.002(5) 0.021(5) 0.011(5)
O11 0.051(7) 0.132(12) 0.126(11) -0.046(10) 0.051(7) -0.010(8)
C11 0.037(7) 0.023(6) 0.065(9) -0.005(6) 0.032(7) -0.009(5)
C12 0.039(9) 0.056(11) 0.115(15) -0.030(11) 0.006(9) -0.005(8)
O12 0.034(5) 0.085(8) 0.063(7) -0.012(6) 0.019(5) 0.004(5)
C14 0.034(7) 0.044(8) 0.070(10) -0.005(7) 0.031(7) -0.020(6)
N14 0.026(5) 0.033(6) 0.031(6) 0.001(4) 0.012(4) 0.010(4)
C13 0.060(10) 0.057(10) 0.086(13) -0.015(10) 0.005(9) -0.042(9)
O13 0.089(10) 0.084(10) 0.119(12) 0.036(9) 0.018(9) -0.010(8)
N13 0.055(7) 0.055(7) 0.058(8) 0.025(6) 0.042(6) 0.026(6)
C15 0.040(8) 0.035(8) 0.084(12) 0.010(7) 0.031(8) -0.009(6)
O15 0.23(2) 0.103(12) 0.065(9) 0.037(9) -0.015(11) -0.073(13)
N15 0.016(5) 0.054(7) 0.054(7) -0.001(6) 0.005(5) 0.001(5)
O16 0.155(18) 0.128(16) 0.160(18) -0.067(14) -0.055(14) -0.017(13)
N16 0.027(5) 0.036(6) 0.056(8) 0.003(5) 0.001(5) 0.006(5)
C16 0.083(12) 0.045(9) 0.102(14) 0.021(9) 0.078(11) -0.001(9)
C17 0.057(9) 0.050(9) 0.069(10) 0.009(8) 0.037(8) -0.009(7)
O17 0.121(12) 0.087(11) 0.181(17) 0.068(11) 0.093(12) 0.046(10)
C19 0.098(17) 0.119(19) 0.096(17) -0.047(15) 0.037(14) -0.046(15)
C18 0.034(7) 0.021(6) 0.059(9) 0.008(6) 0.019(6) -0.005(5)
O18 0.089(13) 0.40(4) 0.153(18) -0.15(2) -0.022(12) 0.109(19)
C20 0.055(10) 0.078(13) 0.092(14) -0.058(11) -0.012(10) 0.022(9)
C21 0.026(7) 0.049(9) 0.084(12) -0.032(8) 0.015(7) -0.002(6)
C22 0.061(11) 0.069(12) 0.102(15) -0.056(11) 0.019(10) 0.007(9)
C24 0.038(8) 0.033(7) 0.091(12) 0.004(8) 0.031(8) 0.010(6)
O24 0.20(2) 0.073(11) 0.120(14) 0.036(10) 0.015(13) -0.021(12)
C23 0.030(8) 0.037(9) 0.138(18) -0.010(10) 0.024(10) 0.003(7)
O23 0.186(18) 0.115(14) 0.083(10) -0.002(10) 0.055(11) -0.050(13)
C25 0.033(7) 0.029(7) 0.077(10) 0.014(7) 0.023(7) 0.004(6)
C26 0.096(9) 0.042(7) 0.045(7) -0.001(6) 0.016(7) 0.019(7)
C29 0.039(8) 0.035(8) 0.098(13) 0.004(8) 0.026(8) 0.004(7)
C28 0.065(10) 0.035(8) 0.056(9) 0.010(7) 0.015(8) 0.007(7)
C27 0.051(8) 0.022(6) 0.038(7) 0.005(5) 0.016(6) 0.002(6)
C30 0.048(8) 0.039(8) 0.081(10) 0.019(8) 0.052(8) 0.014(7)
C32 0.037(7) 0.066(10) 0.050(9) 0.007(7) 0.018(7) 0.013(7)
C31 0.034(7) 0.037(7) 0.042(7) 0.009(6) 0.025(6) 0.002(6)
C36 0.055(8) 0.021(6) 0.062(9) -0.008(6) 0.032(7) -0.006(6)
C35 0.038(7) 0.061(9) 0.042(8) -0.012(7) 0.026(6) -0.005(7)
C34 0.019(6) 0.056(8) 0.032(7) 0.010(6) 0.006(5) -0.002(6)
C33 0.034(7) 0.086(12) 0.046(8) 0.035(8) 0.020(6) 0.011(8)
C37 0.051(8) 0.023(6) 0.055(9) 0.012(6) 0.035(7) -0.001(6)
C39 0.083(11) 0.036(8) 0.072(11) 0.003(8) 0.053(9) 0.004(8)
C38 0.030(6) 0.026(6) 0.038(7) 0.010(5) 0.019(5) 0.004(5)
C40 0.049(8) 0.071(11) 0.040(8) -0.004(7) 0.020(7) -0.040(8)
C41 0.029(6) 0.026(6) 0.043(7) -0.001(5) 0.022(5) -0.010(5)
C42 0.034(6) 0.030(6) 0.055(8) -0.020(6) 0.029(6) -0.021(6)
C43 0.038(7) 0.037(8) 0.044(8) -0.019(6) 0.010(6) -0.011(6)
C44 0.039(7) 0.041(7) 0.033(7) -0.014(6) 0.018(6) -0.010(6)
C45 0.026(6) 0.025(6) 0.035(7) -0.002(5) 0.014(5) -0.009(5)
C46 0.019(5) 0.020(5) 0.035(6) 0.003(5) 0.013(5) -0.001(5)
C47 0.019(5) 0.039(7) 0.028(7) 0.004(5) 0.010(5) -0.005(5)
C48 0.018(5) 0.014(5) 0.059(8) 0.008(5) 0.023(5) 0.005(4)
C49 0.021(6) 0.025(6) 0.033(7) 0.006(5) 0.014(5) 0.003(5)
C50 0.022(5) 0.020(5) 0.027(6) -0.003(4) 0.006(5) -0.003(4)
C57 0.054(8) 0.075(9) 0.068(8) -0.014(7) 0.002(7) 0.033(7)
C58 0.073(8) 0.058(8) 0.052(8) 0.008(6) 0.019(7) 0.038(7)
C59 0.050(7) 0.019(5) 0.047(6) 0.007(5) 0.034(5) 0.015(5)
C60 0.058(9) 0.028(7) 0.077(11) 0.003(7) 0.052(9) 0.013(6)
C61 0.044(8) 0.056(9) 0.057(10) -0.029(7) 0.028(7) -0.006(7)
C62 0.043(8) 0.084(11) 0.036(8) -0.029(8) 0.004(6) 0.003(8)
C63 0.041(8) 0.049(8) 0.041(8) -0.022(7) 0.005(6) 0.008(7)
C72 0.086(12) 0.038(8) 0.045(8) -0.001(7) 0.032(8) 0.015(8)
C73 0.036(7) 0.038(7) 0.036(7) -0.001(6) 0.009(6) 0.015(6)
C74 0.051(9) 0.062(10) 0.053(9) -0.014(8) 0.005(8) 0.002(8)
C75 0.043(8) 0.037(8) 0.096(13) -0.022(8) 0.019(9) -0.011(7)
C76 0.045(9) 0.065(10) 0.089(12) -0.029(9) 0.048(9) -0.021(8)
C77 0.034(7) 0.031(7) 0.050(8) -0.015(6) 0.021(6) -0.008(6)
C78 0.058(10) 0.079(12) 0.061(10) 0.027(9) 0.025(8) 0.024(9)
C79 0.067(11) 0.105(15) 0.080(12) 0.023(12) 0.048(10) 0.033(11)
C80 0.045(9) 0.088(13) 0.064(11) 0.003(10) 0.033(8) 0.009(9)
C81 0.067(12) 0.071(13) 0.113(16) 0.028(12) 0.057(12) -0.003(10)
C82 0.055(10) 0.053(11) 0.125(17) 0.034(11) 0.048(11) -0.007(8)
C83 0.062(10) 0.051(9) 0.095(13) 0.008(10) 0.028(9) -0.026(9)
C84 0.043(8) 0.050(9) 0.070(11) 0.020(8) 0.009(8) -0.005(7)
C85 0.076(12) 0.071(11) 0.070(11) 0.003(9) 0.049(10) 0.030(10)
C86 0.044(9) 0.096(15) 0.097(14) -0.028(11) 0.034(10) 0.016(10)
C87 0.034(8) 0.054(10) 0.089(13) 0.009(9) 0.005(8) 0.020(7)
C88 0.088(14) 0.082(15) 0.084(15) 0.016(11) 0.016(12) 0.059(12)
C90 0.049(9) 0.039(8) 0.062(10) 0.019(7) -0.002(7) 0.004(7)
C91 0.028(7) 0.028(7) 0.052(9) 0.009(6) 0.003(6) -0.003(5)
C89 0.055(11) 0.066(12) 0.110(17) 0.035(12) -0.002(11) 0.026(9)
O14 0.069(8) 0.253(17) 0.084(9) -0.042(11) 0.024(7) 0.071(10)
Cl4A 0.071(6) 0.099(8) 0.053(6) -0.029(6) 0.035(5) -0.058(6)
Cl3A 0.211(19) 0.113(11) 0.049(7) 0.015(6) -0.041(10) 0.033(11)
O25A 0.068(16) 0.11(3) 0.069(18) 0.013(17) 0.007(14) -0.029(16)
O22A 0.14(2) 0.12(2) 0.12(2) 0.042(19) -0.026(17) -0.034(18)
O21A 0.147(19) 0.014(8) 0.156(19) 0.006(11) 0.085(15) 0.003(11)
O20A 0.16(2) 0.13(2) 0.081(17) -0.009(16) 0.002(16) 0.014(19)
O19A 0.135(17) 0.041(10) 0.046(10) -0.019(9) -0.016(10) -0.043(11)
N9A 0.026(8) 0.036(10) 0.028(8) -0.002(8) 0.001(7) 0.002(8)
O26A 0.09(2) 0.32(6) 0.08(2) -0.09(3) 0.052(17) -0.06(3)
C51A 0.051(6) 0.052(7) 0.051(7) 0.000(4) 0.018(4) -0.001(4)
C52A 0.046(9) 0.046(9) 0.039(9) 0.002(7) 0.015(7) -0.002(6)
C53A 0.050(10) 0.054(10) 0.049(10) -0.001(7) 0.018(7) -0.001(7)
C54A 0.059(10) 0.060(10) 0.067(10) 0.004(7) 0.024(7) -0.002(7)
C55A 0.045(8) 0.043(8) 0.042(8) 0.000(6) 0.021(6) 0.008(6)
C56A 0.038(9) 0.038(9) 0.035(9) 0.001(7) 0.009(6) 0.002(6)
N10A 0.023(7) 0.023(8) 0.021(8) 0.000(6) 0.009(6) 0.008(5)
C64A 0.059(17) 0.039(15) 0.037(15) -0.002(11) 0.001(13) 0.013(13)
C65A 0.042(8) 0.040(8) 0.038(8) 0.006(6) 0.009(6) 0.001(6)
C66A 0.028(8) 0.029(8) 0.031(8) -0.002(6) 0.009(6) 0.001(6)
C67A 0.055(11) 0.048(10) 0.046(10) 0.009(8) 0.025(8) 0.006(9)
C68A 0.065(13) 0.051(12) 0.048(12) 0.007(9) 0.028(9) 0.002(10)
C69A 0.079(14) 0.070(13) 0.075(13) 0.010(10) 0.020(10) -0.007(10)
C70A 0.055(12) 0.060(12) 0.054(13) 0.008(10) 0.017(10) -0.002(10)
N12A 0.025(8) 0.020(8) 0.022(8) 0.001(5) 0.004(6) 0.002(6)
Cl4B 0.048(5) 0.070(7) 0.061(7) 0.019(5) 0.016(5) 0.003(4)
Cl3B 0.072(8) 0.201(19) 0.046(8) -0.003(9) 0.028(7) -0.088(10)
O25B 0.053(13) 0.093(18) 0.029(11) -0.007(12) 0.002(9) -0.023(12)
O22B 0.146(14) 0.115(14) 0.162(15) -0.005(11) -0.013(11) -0.012(11)
O21B 0.146(14) 0.115(14) 0.162(15) -0.005(11) -0.013(11) -0.012(11)
O20B 0.146(14) 0.115(14) 0.162(15) -0.005(11) -0.013(11) -0.012(11)
O19B 0.146(14) 0.115(14) 0.162(15) -0.005(11) -0.013(11) -0.012(11)
N9B 0.040(12) 0.047(13) 0.029(12) -0.004(9) 0.013(9) 0.003(9)
O26B 0.09(2) 0.14(3) 0.076(19) 0.061(18) 0.059(16) 0.028(19)
C51B 0.051(6) 0.052(7) 0.051(7) 0.000(4) 0.018(4) -0.001(4)
C52B 0.031(8) 0.031(9) 0.032(9) 0.000(4) 0.011(5) 0.000(4)
C53B 0.064(12) 0.065(12) 0.066(12) 0.002(4) 0.023(6) 0.000(4)
C54B 0.048(12) 0.049(12) 0.049(12) 0.001(4) 0.017(6) 0.001(4)
C55B 0.054(11) 0.054(11) 0.056(11) 0.001(4) 0.019(5) 0.000(4)
C56B 0.026(9) 0.027(9) 0.027(9) 0.000(4) 0.010(5) -0.001(4)
N10B 0.024(9) 0.025(9) 0.024(9) -0.001(4) 0.008(5) 0.001(4)
C64B 0.046(13) 0.047(13) 0.040(13) -0.002(10) 0.009(10) 0.003(10)
C65B 0.038(10) 0.039(10) 0.037(10) 0.000(7) 0.011(7) 0.006(7)
C66B 0.033(10) 0.028(10) 0.034(10) -0.004(7) 0.010(7) 0.005(7)
C67B 0.051(12) 0.050(12) 0.050(12) 0.001(4) 0.016(6) -0.002(4)
C68B 0.088(18) 0.088(18) 0.089(18) -0.004(11) 0.039(12) 0.007(11)
C69B 0.047(11) 0.044(11) 0.051(11) 0.003(7) 0.017(7) -0.003(7)
C70B 0.054(13) 0.053(13) 0.052(13) -0.001(7) 0.021(8) -0.002(7)
N12B 0.027(11) 0.029(11) 0.031(10) -0.001(6) 0.009(7) -0.001(7)
O30 0.086(8) 0.072(8) 0.043(6) -0.013(6) 0.014(5) 0.016(7)
O31 0.075(8) 0.076(8) 0.073(8) -0.003(7) 0.022(6) 0.014(7)
O32 0.090(9) 0.106(11) 0.135(12) -0.050(9) 0.086(9) -0.027(8)
O33 0.168(17) 0.111(13) 0.114(12) -0.016(10) 0.076(12) 0.001(12)

loop_
_atom_type_symbol
_atom_type_description
_atom_type_scat_dispersion_real
_atom_type_scat_dispersion_imag
_atom_type_scat_source
C C 0.0033 0.0016 'International Tables Vol C Tables 4.2.6.8 and 6.1.1.4'
H H 0.0000 0.0000 'International Tables Vol C Tables 4.2.6.8 and 6.1.1.4'
N N 0.0061 0.0033 'International Tables Vol C Tables 4.2.6.8 and 6.1.1.4'
O O 0.0106 0.0060 'International Tables Vol C Tables 4.2.6.8 and 6.1.1.4'
Cl Cl 0.1484 0.1585 'International Tables Vol C Tables 4.2.6.8 and 6.1.1.4'
Cu Cu 0.3201 1.2651 'International Tables Vol C Tables 4.2.6.8 and 6.1.1.4'

loop_
_geom_angle_atom_site_label_1
_geom_angle_atom_site_label_2
_geom_angle_atom_site_label_3
_geom_angle
N2 Cu1 N4 172.2(4)
N2 Cu1 O1 91.1(4)
N4 Cu1 O1 90.2(4)
N2 Cu1 N1 84.5(5)
N4 Cu1 N1 92.7(5)
O1 Cu1 N1 168.7(4)
N2 Cu1 N3 93.4(4)
N4 Cu1 N3 94.2(4)
O1 Cu1 N3 93.7(3)
N1 Cu1 N3 97.0(5)
O14 Cl1 O11 115.9(10)
O14 Cl1 O12 114.0(8)
O11 Cl1 O12 113.0(8)
O14 Cl1 O13 110.3(13)
O11 Cl1 O13 99.5(10)
O12 Cl1 O13 102.1(8)
C19 N1 C12 113.5(14)
C19 N1 C6 104.6(16)
C12 N1 C6 104.8(13)
C19 N1 Cu1 122.5(14)
C12 N1 Cu1 110.4(10)
C6 N1 Cu1 98.1(8)
C1 O1 Cu1 120.3(7)
O1 C1 C2 126.3(10)
O1 C1 C5 124.6(9)
C2 C1 C5 109.0(8)
O3 Cu2 N7 89.4(3)
O3 Cu2 N6 92.5(3)
N7 Cu2 N6 166.2(4)
O3 Cu2 N5 172.6(4)
N7 Cu2 N5 91.3(4)
N6 Cu2 N5 85.1(4)
O3 Cu2 N8 89.9(3)
N7 Cu2 N8 99.5(3)
N6 Cu2 N8 94.2(4)
N5 Cu2 N8 97.2(4)
O16 Cl2 O17 113.4(12)
O16 Cl2 O15 118.0(13)
O17 Cl2 O15 113.3(13)
O16 Cl2 O18 105.8(15)
O17 Cl2 O18 109.3(16)
O15 Cl2 O18 94.6(14)
C11 N2 C7 119.1(11)
C11 N2 Cu1 124.4(9)
C7 N2 Cu1 116.1(8)
O2 C2 C3 127.1(9)
O2 C2 C1 126.5(9)
C3 C2 C1 106.3(9)
N10B Cu3 N9B 90.0(13)
N10B Cu3 O6 94.0(10)
N12A Cu3 O6 98.1(7)
N9B Cu3 O6 170.5(9)
N12A Cu3 N10A 168.5(9)
O6 Cu3 N10A 85.5(6)
N10B Cu3 N12B 167.7(14)
N9B Cu3 N12B 85.9(13)
O6 Cu3 N12B 88.5(10)
N12A Cu3 N9A 91.7(9)
O6 Cu3 N9A 163.2(7)
N10A Cu3 N9A 82.3(9)
N10B Cu3 N11 97.5(10)
N12A Cu3 N11 100.5(7)
N9B Cu3 N11 95.1(10)
O6 Cu3 N11 93.0(3)
N10A Cu3 N11 90.1(6)
N12B Cu3 N11 94.3(10)
N9A Cu3 N11 98.6(6)
C14 N3 C18 118.8(11)
C14 N3 Cu1 119.4(9)
C18 N3 Cu1 121.7(8)
C3 O3 Cu2 119.8(7)
O3 C3 C2 124.9(10)
O3 C3 C4 125.1(10)
C2 C3 C4 110.0(9)
N14 Cu4 O8 91.1(4)
N14 Cu4 N15 164.8(4)
O8 Cu4 N15 88.9(4)
N14 Cu4 N13 84.0(4)
O8 Cu4 N13 168.6(4)
N15 Cu4 N13 93.2(5)
N14 Cu4 N16 95.8(4)
O8 Cu4 N16 93.0(4)
N15 Cu4 N16 99.3(4)
N13 Cu4 N16 97.7(5)
C25 N4 C21 119.6(12)
C25 N4 Cu1 120.7(9)
C21 N4 Cu1 119.5(9)
O4 C4 C5 128.5(10)
O4 C4 C3 124.3(9)
C5 C4 C3 107.1(9)
C32 N5 C39 113.0(10)
C32 N5 C26 108.7(10)
C39 N5 C26 105.1(10)
C32 N5 Cu2 119.4(9)
C39 N5 Cu2 107.9(8)
C26 N5 Cu2 101.1(8)
O5 C5 C4 127.5(10)
O5 C5 C1 125.1(9)
C4 C5 C1 107.5(9)
C46 O6 Cu3 124.4(7)
C7 C6 N1 109.5(14)
C7 C6 H6A 109.8
N1 C6 H6A 109.8
C7 C6 H6B 109.8
N1 C6 H6B 109.8
H6A C6 H6B 108.2
C27 N6 C31 120.0(11)
C27 N6 Cu2 114.3(8)
C31 N6 Cu2 125.7(8)
N2 C7 C8 121.8(15)
N2 C7 C6 112.7(11)
C8 C7 C6 125.2(14)
C38 N7 C34 118.1(10)
C38 N7 Cu2 121.5(8)
C34 N7 Cu2 120.5(8)
C48 O8 Cu4 121.8(8)
C9 C8 C7 120.3(17)
C9 C8 H8 119.8
C7 C8 H8 119.8
C41 N8 C45 117.9(10)
C41 N8 Cu2 122.0(8)
C45 N8 Cu2 120.1(7)
C8 C9 C10 119.2(15)
C8 C9 H9 120.4
C10 C9 H9 120.4
C9 C10 C11 119.2(14)
C9 C10 H10 120.4
C11 C10 H10 120.4
C59 N11 C63 116.4(11)
C59 N11 Cu3 123.1(9)
C63 N11 Cu3 120.2(8)
N2 C11 C10 120.4(14)
N2 C11 H11 119.8
C10 C11 H11 119.8
C13 C12 N1 109.1(14)
C13 C12 H12A 109.9
N1 C12 H12A 109.9
C13 C12 H12B 109.9
N1 C12 H12B 109.9
H12A C12 H12B 108.3
N3 C14 C15 121.2(14)
N3 C14 C13 118.5(12)
C15 C14 C13 120.0(13)
C77 N14 C73 118.9(11)
C77 N14 Cu4 126.0(8)
C73 N14 Cu4 114.8(8)
C12 C13 C14 115.2(15)
C12 C13 H13A 108.5
C14 C13 H13A 108.5
C12 C13 H13B 108.5
C14 C13 H13B 108.5
H13A C13 H13B 107.5
C85 N13 C78 112.5(11)
C85 N13 C72 107.8(12)
C78 N13 C72 107.1(11)
C85 N13 Cu4 111.9(9)
C78 N13 Cu4 115.5(10)
C72 N13 Cu4 100.9(7)
C16 C15 C14 120.0(13)
C16 C15 H15 120.0
C14 C15 H15 120.0
C84 N15 C80 119.9(14)
C84 N15 Cu4 119.5(10)
C80 N15 Cu4 120.6(11)
C87 N16 C91 119.8(13)
C87 N16 Cu4 121.1(11)
C91 N16 Cu4 118.7(9)
C15 C16 C17 119.3(13)
C15 C16 H16 120.4
C17 C16 H16 120.4
C16 C17 C18 117.7(15)
C16 C17 H17 121.1
C18 C17 H17 121.1
N1 C19 C20 110.8(16)
N1 C19 H19A 109.5
C20 C19 H19A 109.5
N1 C19 H19B 109.5
C20 C19 H19B 109.5
H19A C19 H19B 108.1
N3 C18 C17 122.8(12)
N3 C18 H18 118.6
C17 C18 H18 118.6
C19 C20 C21 115(2)
C19 C20 H20A 108.6
C21 C20 H20A 108.6
C19 C20 H20B 108.6
C21 C20 H20B 108.6
H20A C20 H20B 107.6
N4 C21 C22 119.8(16)
N4 C21 C20 117.2(12)
C22 C21 C20 123.0(16)
C23 C22 C21 118.0(17)
C23 C22 H22 121.0
C21 C22 H22 121.0
C23 C24 C25 117.1(16)
C23 C24 H24 121.5
C25 C24 H24 121.5
C24 C23 C22 122.0(15)
C24 C23 H23 119.0
C22 C23 H23 119.0
N4 C25 C24 123.4(15)
N4 C25 H25 118.3
C24 C25 H25 118.3
C27 C26 N5 113.5(11)
C27 C26 H26A 108.9
N5 C26 H26A 108.9
C27 C26 H26B 108.9
N5 C26 H26B 108.9
H26A C26 H26B 107.7
C30 C29 C28 118.3(13)
C30 C29 H29 120.9
C28 C29 H29 120.9
C27 C28 C29 118.6(14)
C27 C28 H28 120.7
C29 C28 H28 120.7
N6 C27 C28 121.7(13)
N6 C27 C26 113.4(11)
C28 C27 C26 124.5(12)
C31 C30 C29 120.0(13)
C31 C30 H30 120.0
C29 C30 H30 120.0
N5 C32 C33 113.8(13)
N5 C32 H32A 108.8
C33 C32 H32A 108.8
N5 C32 H32B 108.8
C33 C32 H32B 108.8
H32A C32 H32B 107.7
N6 C31 C30 121.3(12)
N6 C31 H31 119.4
C30 C31 H31 119.4
C35 C36 C37 117.4(13)
C35 C36 H36 121.3
C37 C36 H36 121.3
C36 C35 C34 120.5(12)
C36 C35 H35 119.7
C34 C35 H35 119.7
N7 C34 C35 120.8(11)
N7 C34 C33 119.2(12)
C35 C34 C33 119.9(12)
C32 C33 C34 110.9(13)
C32 C33 H33A 109.5
C34 C33 H33A 109.5
C32 C33 H33B 109.5
C34 C33 H33B 109.5
H33A C33 H33B 108.0
C36 C37 C38 120.4(13)
C36 C37 H37 119.8
C38 C37 H37 119.8
C40 C39 N5 116.4(12)
C40 C39 H39A 108.2
N5 C39 H39A 108.2
C40 C39 H39B 108.2
N5 C39 H39B 108.2
H39A C39 H39B 107.3
N7 C38 C37 122.7(12)
N7 C38 H38 118.7
C37 C38 H38 118.7
C39 C40 C41 115.9(12)
C39 C40 H40A 108.3
C41 C40 H40A 108.3
C39 C40 H40B 108.3
C41 C40 H40B 108.3
H40A C40 H40B 107.4
N8 C41 C42 121.6(11)
N8 C41 C40 118.5(11)
C42 C41 C40 119.8(10)
C43 C42 C41 120.2(11)
C43 C42 H42 119.9
C41 C42 H42 119.9
C42 C43 C44 118.6(11)
C42 C43 H43 120.7
C44 C43 H43 120.7
C45 C44 C43 117.9(12)
C45 C44 H44 121.0
C43 C44 H44 121.0
N8 C45 C44 123.7(10)
N8 C45 H45 118.1
C44 C45 H45 118.1
O6 C46 C50 126.1(10)
O6 C46 C47 123.1(10)
C50 C46 C47 110.8(10)
O7 C47 C48 126.6(11)
O7 C47 C46 127.3(11)
C48 C47 C46 106.1(10)
O8 C48 C47 126.3(11)
O8 C48 C49 123.4(10)
C47 C48 C49 110.2(9)
O9 C49 C48 125.5(10)
O9 C49 C50 128.9(10)
C48 C49 C50 105.5(9)
O10 C50 C46 125.8(10)
O10 C50 C49 126.9(11)
C46 C50 C49 107.2(9)
C58 C57 N9A 123.7(16)
C58 C57 N9B 103.3(18)
C58 C57 H57A 106.4
N9A C57 H57A 106.4
C58 C57 H57B 106.4
N9A C57 H57B 106.4
H57A C57 H57B 106.5
C57 C58 C59 117.8(14)
C57 C58 H58A 107.9
C59 C58 H58A 107.9
C57 C58 H58B 107.9
C59 C58 H58B 107.9
H58A C58 H58B 107.2
N11 C59 C60 123.3(13)
N11 C59 C58 115.2(11)
C60 C59 C58 121.5(12)
C61 C60 C59 120.8(13)
C61 C60 H60 119.6
C59 C60 H60 119.6
C60 C61 C62 118.1(12)
C60 C61 H61 121.0
C62 C61 H61 121.0
C61 C62 C63 118.9(13)
C61 C62 H62 120.6
C63 C62 H62 120.6
N11 C63 C62 122.6(13)
N11 C63 H63 118.7
C62 C63 H63 118.7
C73 C72 N13 110.1(11)
C73 C72 H72A 109.6
N13 C72 H72A 109.6
C73 C72 H72B 109.6
N13 C72 H72B 109.6
H72A C72 H72B 108.2
C74 C73 N14 122.4(13)
C74 C73 C72 122.7(13)
N14 C73 C72 114.8(12)
C73 C74 C75 120.3(14)
C73 C74 H74 119.8
C75 C74 H74 119.8
C74 C75 C76 118.4(14)
C74 C75 H75 120.8
C76 C75 H75 120.8
C75 C76 C77 118.2(14)
C75 C76 H76 120.9
C77 C76 H76 120.9
N14 C77 C76 121.6(13)
N14 C77 H77 119.2
C76 C77 H77 119.2
C79 C78 N13 114.1(14)
C79 C78 H78A 108.7
N13 C78 H78A 108.7
C79 C78 H78B 108.7
N13 C78 H78B 108.7
H78A C78 H78B 107.6
C78 C79 C80 109.0(15)
C78 C79 H79A 109.9
C80 C79 H79A 109.9
C78 C79 H79B 109.9
C80 C79 H79B 109.9
H79A C79 H79B 108.3
C81 C80 N15 119.4(18)
C81 C80 C79 122.6(18)
N15 C80 C79 117.8(15)
C82 C81 C80 121.3(19)
C82 C81 H81 119.3
C80 C81 H81 119.3
C81 C82 C83 120.2(16)
C81 C82 H82 119.9
C83 C82 H82 119.9
C82 C83 C84 117.0(17)
C82 C83 H83 121.5
C84 C83 H83 121.5
N15 C84 C83 122.0(16)
N15 C84 H84 119.0
C83 C84 H84 119.0
N13 C85 C86 109.7(16)
N13 C85 H85A 109.7
C86 C85 H85A 109.7
N13 C85 H85B 109.7
C86 C85 H85B 109.7
H85A C85 H85B 108.2
C85 C86 C87 112.3(14)
C85 C86 H86A 109.1
C87 C86 H86A 109.1
C85 C86 H86B 109.1
C87 C86 H86B 109.1
H86A C86 H86B 107.9
N16 C87 C88 121.0(18)
N16 C87 C86 114.4(13)
C88 C87 C86 124.5(16)
C87 C88 C89 120.0(17)
C87 C88 H88 120.0
C89 C88 H88 120.0
C89 C90 C91 116.1(17)
C89 C90 H90 121.9
C91 C90 H90 121.9
N16 C91 C90 122.3(14)
N16 C91 H91 118.9
C90 C91 H91 118.9
C90 C89 C88 120.8(16)
C90 C89 H89 119.6
C88 C89 H89 119.6
O23 Cl4A O26A 112.5(19)
O23 Cl4A O25A 99.2(15)
O26A Cl4A O25A 116(2)
O23 Cl4A O24 93.2(14)
O26A Cl4A O24 120(3)
O25A Cl4A O24 111.9(16)
O22A Cl3A O20A 111.0(10)
O22A Cl3A O21A 109.0(10)
O20A Cl3A O21A 109.6(11)
O22A Cl3A O19A 110.6(11)
O20A Cl3A O19A 107.9(10)
O21A Cl3A O19A 108.7(9)
C64A N9A C51A 110(2)
C64A N9A C57 103.8(18)
C51A N9A C57 116.7(19)
C64A N9A Cu3 119.7(18)
C51A N9A Cu3 101.5(15)
C57 N9A Cu3 105.7(12)
C52A C51A N9A 115(2)
C52A C51A H51A 108.6
N9A C51A H51A 108.6
C52A C51A H51B 108.6
N9A C51A H51B 108.6
H51A C51A H51B 107.6
N10A C52A C53A 128(3)
N10A C52A C51A 112(3)
C53A C52A C51A 121(3)
C52A C53A C54A 112(3)
C52A C53A H53A 124.0
C54A C53A H53A 124.0
C55A C54A C53A 120(3)
C55A C54A H54A 120.1
C53A C54A H54A 120.1
C54A C55A C56A 124(3)
C54A C55A H55A 118.1
C56A C55A H55A 118.1
N10A C56A C55A 117(3)
N10A C56A H56A 121.4
C55A C56A H56A 121.4
C56A N10A C52A 120(3)
C56A N10A Cu3 124.4(17)
C52A N10A Cu3 116(2)
N9A C64A C65A 108(2)
N9A C64A H64A 110.1
C65A C64A H64A 110.1
N9A C64A H64B 110.1
C65A C64A H64B 110.1
H64A C64A H64B 108.4
C66A C65A C64A 114(2)
C66A C65A H65A 108.7
C64A C65A H65A 108.7
C66A C65A H65B 108.7
C64A C65A H65B 108.7
H65A C65A H65B 107.6
N12A C66A C67A 121(3)
N12A C66A C65A 116(2)
C67A C66A C65A 123(3)
C66A C67A C68A 116(3)
C66A C67A H67A 121.9
C68A C67A H67A 121.9
C69A C68A C67A 122(3)
C69A C68A H68A 119.1
C67A C68A H68A 119.1
C68A C69A C70A 114(4)
C68A C69A H69A 122.8
C70A C69A H69A 122.8
N12A C70A C69A 126(4)
N12A C70A H70A 117.1
C69A C70A H70A 117.1
C70A N12A C66A 121(3)
C70A N12A Cu3 117(2)
C66A N12A Cu3 121.9(19)
O24 Cl4B O26B 96.1(16)
O24 Cl4B O25B 116.4(18)
O26B Cl4B O25B 115.1(17)
O24 Cl4B O23 96.2(13)
O26B Cl4B O23 123(2)
O25B Cl4B O23 108.2(12)
O22B Cl3B O21B 110.0(11)
O22B Cl3B O20B 110.7(11)
O21B Cl3B O20B 109.4(11)
O22B Cl3B O19B 109.7(11)
O21B Cl3B O19B 109.1(11)
O20B Cl3B O19B 107.8(11)
C64B N9B C57 118(3)
C64B N9B C51B 108(3)
C57 N9B C51B 92(2)
C64B N9B Cu3 124(2)
C57 N9B Cu3 108.8(18)
C51B N9B Cu3 100(2)
C52B C51B N9B 109(3)
C52B C51B H51C 110.0
N9B C51B H51C 110.0
C52B C51B H51D 110.0
N9B C51B H51D 110.0
H51C C51B H51D 108.4
N10B C52B C53B 127(4)
N10B C52B C51B 114(3)
C53B C52B C51B 119(4)
C52B C53B C54B 111(4)
C52B C53B H53B 124.3
C54B C53B H53B 124.3
C55B C54B C53B 127(5)
C55B C54B H54B 116.3
C53B C54B H54B 116.3
C54B C55B C56B 118(4)
C54B C55B H55B 121.0
C56B C55B H55B 121.0
N10B C56B C55B 117(3)
N10B C56B H56B 121.5
C55B C56B H56B 121.5
C52B N10B C56B 119(3)
C52B N10B Cu3 118(3)
C56B N10B Cu3 124(2)
N9B C64B C65B 112(3)
N9B C64B H64C 109.1
C65B C64B H64C 109.1
N9B C64B H64D 109.1
C65B C64B H64D 109.1
H64C C64B H64D 107.9
C66B C65B C64B 106(3)
C66B C65B H65C 110.5
C64B C65B H65C 110.5
C66B C65B H65D 110.5
C64B C65B H65D 110.5
H65C C65B H65D 108.7
N12B C66B C65B 124(4)
N12B C66B C67B 123(4)
C65B C66B C67B 113(3)
C68B C67B C66B 108(4)
C68B C67B H67B 125.9
C66B C67B H67B 125.9
C69B C68B C67B 126(5)
C69B C68B H68B 117.0
C67B C68B H68B 117.0
C70B C69B C68B 117(4)
C70B C69B H69B 121.3
C68B C69B H69B 121.3
C69B C70B N12B 122(4)
C69B C70B H70B 118.8
N12B C70B H70B 118.8
C66B N12B C70B 122(4)
C66B N12B Cu3 119(3)
C70B N12B Cu3 118(3)

loop_
_geom_bond_atom_site_label_1
_geom_bond_atom_site_label_2
_geom_bond_distance
Cu1 N2 1.968(10)
Cu1 N4 1.984(9)
Cu1 O1 2.016(7)
Cu1 N1 2.064(11)
Cu1 N3 2.236(10)
Cl1 O14 1.295(14)
Cl1 O11 1.381(12)
Cl1 O12 1.435(11)
Cl1 O13 1.469(15)
N1 C19 1.36(2)
N1 C12 1.54(2)
N1 C6 1.67(2)
O1 C1 1.260(12)
C1 C2 1.465(14)
C1 C5 1.481(15)
Cu2 O3 2.002(7)
Cu2 N7 2.011(9)
Cu2 N6 2.019(10)
Cu2 N5 2.060(10)
Cu2 N8 2.234(9)
Cl2 O16 1.344(16)
Cl2 O17 1.356(14)
Cl2 O15 1.370(14)
Cl2 O18 1.40(2)
N2 C11 1.352(17)
N2 C7 1.361(17)
O2 C2 1.240(13)
C2 C3 1.452(15)
Cu3 N10B 1.86(3)
Cu3 N12A 1.88(2)
Cu3 N9B 2.03(3)
Cu3 O6 2.036(8)
Cu3 N10A 2.11(2)
Cu3 N12B 2.12(4)
Cu3 N9A 2.12(2)
Cu3 N11 2.211(10)
N3 C14 1.329(16)
N3 C18 1.350(17)
O3 C3 1.249(12)
C3 C4 1.473(15)
Cu4 N14 1.999(10)
Cu4 O8 2.023(8)
Cu4 N15 2.028(11)
Cu4 N13 2.064(12)
Cu4 N16 2.217(11)
N4 C25 1.337(17)
N4 C21 1.340(19)
O4 C4 1.259(13)
C4 C5 1.456(14)
N5 C32 1.410(17)
N5 C39 1.533(18)
N5 C26 1.577(18)
O5 C5 1.247(13)
O6 C46 1.273(13)
C6 C7 1.49(2)
C6 H6A 0.9900
C6 H6B 0.9900
N6 C27 1.345(15)
N6 C31 1.353(15)
O7 C47 1.256(14)
C7 C8 1.37(2)
N7 C38 1.332(14)
N7 C34 1.349(16)
O8 C48 1.259(13)
C8 C9 1.35(3)
C8 H8 0.9500
N8 C41 1.312(14)
N8 C45 1.363(15)
C9 C10 1.40(2)
C9 H9 0.9500
O9 C49 1.231(13)
C10 C11 1.397(19)
C10 H10 0.9500
O10 C50 1.210(13)
N11 C59 1.324(15)
N11 C63 1.373(17)
C11 H11 0.9500
C12 C13 1.44(2)
C12 H12A 0.9900
C12 H12B 0.9900
C14 C15 1.40(2)
C14 C13 1.53(2)
N14 C77 1.327(16)
N14 C73 1.352(16)
C13 H13A 0.9900
C13 H13B 0.9900
N13 C85 1.466(19)
N13 C78 1.481(19)
N13 C72 1.63(2)
C15 C16 1.37(2)
C15 H15 0.9500
N15 C84 1.313(19)
N15 C80 1.37(2)
N16 C87 1.333(19)
N16 C91 1.332(18)
C16 C17 1.38(2)
C16 H16 0.9500
C17 C18 1.393(19)
C17 H17 0.9500
C19 C20 1.47(3)
C19 H19A 0.9900
C19 H19B 0.9900
C18 H18 0.9500
C20 C21 1.53(2)
C20 H20A 0.9900
C20 H20B 0.9900
C21 C22 1.41(2)
C22 C23 1.39(3)
C22 H22 0.9500
C24 C23 1.33(2)
C24 C25 1.387(19)
C24 H24 0.9500
O24 Cl4B 1.28(2)
O24 Cl4A 1.71(2)
C23 H23 0.9500
O23 Cl4A 1.221(19)
O23 Cl4B 1.60(2)
C25 H25 0.9500
C26 C27 1.54(2)
C26 H26A 0.9900
C26 H26B 0.9900
C29 C30 1.38(2)
C29 C28 1.43(2)
C29 H29 0.9500
C28 C27 1.372(19)
C28 H28 0.9500
C30 C31 1.373(18)
C30 H30 0.9500
C32 C33 1.42(2)
C32 H32A 0.9900
C32 H32B 0.9900
C31 H31 0.9500
C36 C35 1.36(2)
C36 C37 1.377(19)
C36 H36 0.9500
C35 C34 1.416(19)
C35 H35 0.9500
C34 C33 1.496(18)
C33 H33A 0.9900
C33 H33B 0.9900
C37 C38 1.379(17)
C37 H37 0.9500
C39 C40 1.43(2)
C39 H39A 0.9900
C39 H39B 0.9900
C38 H38 0.9500
C40 C41 1.509(18)
C40 H40A 0.9900
C40 H40B 0.9900
C41 C42 1.398(17)
C42 C43 1.379(18)
C42 H42 0.9500
C43 C44 1.379(17)
C43 H43 0.9500
C44 C45 1.375(16)
C44 H44 0.9500
C45 H45 0.9500
C46 C50 1.445(16)
C46 C47 1.469(15)
C47 C48 1.445(16)
C48 C49 1.495(17)
C49 C50 1.499(15)
C57 C58 1.39(2)
C57 N9A 1.58(3)
C57 N9B 1.61(4)
C57 H57A 0.9900
C57 H57B 0.9900
C58 C59 1.53(2)
C58 H58A 0.9900
C58 H58B 0.9900
C59 C60 1.379(18)
C60 C61 1.36(2)
C60 H60 0.9500
C61 C62 1.38(2)
C61 H61 0.9500
C62 C63 1.394(19)
C62 H62 0.9500
C63 H63 0.9500
C72 C73 1.51(2)
C72 H72A 0.9900
C72 H72B 0.9900
C73 C74 1.34(2)
C74 C75 1.38(2)
C74 H74 0.9500
C75 C76 1.39(2)
C75 H75 0.9500
C76 C77 1.407(18)
C76 H76 0.9500
C77 H77 0.9500
C78 C79 1.46(3)
C78 H78A 0.9900
C78 H78B 0.9900
C79 C80 1.49(3)
C79 H79A 0.9900
C79 H79B 0.9900
C80 C81 1.36(2)
C81 C82 1.33(3)
C81 H81 0.9500
C82 C83 1.39(3)
C82 H82 0.9500
C83 C84 1.40(2)
C83 H83 0.9500
C84 H84 0.9500
C85 C86 1.48(2)
C85 H85A 0.9900
C85 H85B 0.9900
C86 C87 1.63(3)
C86 H86A 0.9900
C86 H86B 0.9900
C87 C88 1.35(2)
C88 C89 1.37(3)
C88 H88 0.9500
C90 C89 1.37(3)
C90 C91 1.412(18)
C90 H90 0.9500
C91 H91 0.9500
C89 H89 0.9500
Cl4A O26A 1.34(3)
Cl4A O25A 1.47(3)
Cl3A O22A 1.401(10)
Cl3A O20A 1.407(9)
Cl3A O21A 1.417(9)
Cl3A O19A 1.418(9)
N9A C64A 1.39(3)
N9A C51A 1.58(3)
C51A C52A 1.54(4)
C51A H51A 0.9900
C51A H51B 0.9900
C52A N10A 1.35(3)
C52A C53A 1.38(4)
C53A C54A 1.46(5)
C53A H53A 0.9500
C54A C55A 1.36(4)
C54A H54A 0.9500
C55A C56A 1.39(4)
C55A H55A 0.9500
C56A N10A 1.35(4)
C56A H56A 0.9500
C64A C65A 1.47(4)
C64A H64A 0.9900
C64A H64B 0.9900
C65A C66A 1.45(4)
C65A H65A 0.9900
C65A H65B 0.9900
C66A N12A 1.36(4)
C66A C67A 1.38(3)
C67A C68A 1.49(5)
C67A H67A 0.9500
C68A C69A 1.38(5)
C68A H68A 0.9500
C69A C70A 1.37(5)
C69A H69A 0.9500
C70A N12A 1.33(5)
C70A H70A 0.9500
Cl4B O26B 1.30(2)
Cl4B O25B 1.43(2)
Cl3B O22B 1.399(10)
Cl3B O21B 1.407(10)
Cl3B O20B 1.411(10)
Cl3B O19B 1.416(10)
N9B C64B 1.42(5)
N9B C51B 1.64(4)
C51B C52B 1.63(5)
C51B H51C 0.9900
C51B H51D 0.9900
C52B N10B 1.29(5)
C52B C53B 1.39(5)
C53B C54B 1.42(6)
C53B H53B 0.9500
C54B C55B 1.25(6)
C54B H54B 0.9500
C55B C56B 1.48(6)
C55B H55B 0.9500
C56B N10B 1.41(5)
C56B H56B 0.9500
C64B C65B 1.52(5)
C64B H64C 0.9900
C64B H64D 0.9900
C65B C66B 1.42(5)
C65B H65C 0.9900
C65B H65D 0.9900
C66B N12B 1.28(5)
C66B C67B 1.54(6)
C67B C68B 1.50(7)
C67B H67B 0.9500
C68B C69B 1.39(7)
C68B H68B 0.9500
C69B C70B 1.35(6)
C69B H69B 0.9500
C70B N12B 1.41(6)
C70B H70B 0.9500
